data_2237823
loop_
_publ_author_name
'Plutenko, Maxym O.'
'Lampeka, Rostislav D.'
'Haukka, Matti'
'Nordlander, Ebbe'

_publ_section_title
;
 A second monoclinic polymorph of
 2-(3,5-dimethyl-1<i>H</i>-pyrazol-1-yl)-2-hydroxyimino-<i>N</i>'-[1-(pyridin-2-yl)ethylidene]acetohydrazide
;
_journal_coeditor_code FK2070
_journal_issue 5
_journal_name_full 'Acta Crystallographica Section E'
_journal_page_first o765
_journal_page_last o766
_journal_paper_doi 10.1107/S1600536813009628
_journal_volume 69
_journal_year 2013
_chemical_formula_iupac 'C14 H16 N6 O2'
_chemical_formula_moiety 'C14 H16 N6 O2'
_chemical_formula_sum 'C14 H16 N6 O2'
_chemical_formula_weight 300.33
_chemical_name_systematic
2-(3,5-Dimethyl-1<i>H</i>-pyrazol-1-yl)-2-hydroxyimino-<i>N</i>'-[1-(pyridin-2-yl)ethylidene]acetohydrazide
_space_group_IT_number 14
_symmetry_cell_setting monoclinic
_symmetry_space_group_name_Hall '-P 2yn'
_symmetry_space_group_name_H-M 'P 1 21/n 1'
_atom_sites_solution_hydrogens difmap
_atom_sites_solution_primary direct
_atom_sites_solution_secondary difmap
_audit_creation_method SHELXL-97
_cell_angle_alpha 90.00
_cell_angle_beta 97.5520(10)
_cell_angle_gamma 90.00
_cell_formula_units_Z 8
_cell_length_a 19.4734(4)
_cell_length_b 7.7679(2)
_cell_length_c 19.8042(4)
_cell_measurement_reflns_used 9866
_cell_measurement_temperature 100(2)
_cell_measurement_theta_max 31.57
_cell_measurement_theta_min 2.82
_cell_volume 2969.75(11)
_computing_cell_refinement 'SAINT (Bruker, 2009)'
_computing_data_collection 'APEX2 (Bruker, 2010)'
_computing_data_reduction 'SAINT (Bruker, 2009)'
_computing_molecular_graphics 'DIAMOND (Brandenburg, 2008)'
_computing_publication_material 'SHELXL97 (Sheldrick, 2008)'
_computing_structure_refinement 'SHELXL97 (Sheldrick, 2008)'
_computing_structure_solution 'SHELXS97 (Sheldrick, 2008)'
_diffrn_ambient_temperature 100(2)
_diffrn_detector_area_resol_mean 16
_diffrn_measured_fraction_theta_full 0.994
_diffrn_measured_fraction_theta_max 0.994
_diffrn_measurement_device '62mm x 62mm CCD camera on \k-goniostat'
_diffrn_measurement_device_type 'Bruker Kappa APEXII DUO CCD'
_diffrn_measurement_method '\f scans and \w scans with \k offset'
_diffrn_radiation_monochromator 'curved graphite crystal'
_diffrn_radiation_source 'fine-focus sealed tube'
_diffrn_radiation_type MoK\a
_diffrn_radiation_wavelength 0.71073
_diffrn_reflns_av_R_equivalents 0.0266
_diffrn_reflns_av_sigmaI/netI 0.0176
_diffrn_reflns_limit_h_max 28
_diffrn_reflns_limit_h_min -28
_diffrn_reflns_limit_k_max 11
_diffrn_reflns_limit_k_min -11
_diffrn_reflns_limit_l_max 29
_diffrn_reflns_limit_l_min -29
_diffrn_reflns_number 64574
_diffrn_reflns_theta_full 31.67
_diffrn_reflns_theta_max 31.67
_diffrn_reflns_theta_min 1.57
_exptl_absorpt_coefficient_mu 0.095
_exptl_absorpt_correction_T_max 0.9737
_exptl_absorpt_correction_T_min 0.9637
_exptl_absorpt_correction_type multi-scan
_exptl_absorpt_process_details '(SADABS; Sheldrick, 2008)'
_exptl_crystal_colour colourless
_exptl_crystal_density_diffrn 1.343
_exptl_crystal_density_method 'not measured'
_exptl_crystal_description block
_exptl_crystal_F_000 1264
_exptl_crystal_size_max 0.39
_exptl_crystal_size_mid 0.33
_exptl_crystal_size_min 0.28
_refine_diff_density_max 0.493
_refine_diff_density_min -0.248
_refine_ls_extinction_method none
_refine_ls_goodness_of_fit_ref 1.025
_refine_ls_hydrogen_treatment mixed
_refine_ls_matrix_type full
_refine_ls_number_parameters 419
_refine_ls_number_reflns 9973
_refine_ls_number_restraints 0
_refine_ls_restrained_S_all 1.025
_refine_ls_R_factor_all 0.0491
_refine_ls_R_factor_gt 0.0378
_refine_ls_shift/su_max 0.001
_refine_ls_shift/su_mean 0.000
_refine_ls_structure_factor_coef Fsqd
_refine_ls_weighting_details 'calc w=1/[\s^2^(Fo^2^)+(0.0555P)^2^+0.8835P] where P=(Fo^2^+2Fc^2^)/3'
_refine_ls_weighting_scheme calc
_refine_ls_wR_factor_gt 0.0983
_refine_ls_wR_factor_ref 0.1061
_reflns_number_gt 8213
_reflns_number_total 9973
_reflns_threshold_expression I>2sigma(I)
_cod_data_source_file fk2070.cif
_cod_data_source_block I
_cod_original_cell_volume 2969.74(11)
_cod_original_sg_symbol_H-M 'P 21/n'
_cod_database_code 2237823
_cod_database_fobs_code 2237823

loop_
_symmetry_equiv_pos_as_xyz
'x, y, z'
'-x+1/2, y+1/2, -z+1/2'
'-x, -y, -z'
'x-1/2, -y-1/2, z-1/2'

loop_
_atom_site_type_symbol
_atom_site_label
_atom_site_fract_x
_atom_site_fract_y
_atom_site_fract_z
_atom_site_U_iso_or_equiv
_atom_site_adp_type
_atom_site_calc_flag
_atom_site_refinement_flags
_atom_site_occupancy
_atom_site_symmetry_multiplicity
O O1 0.23337(4) 0.28795(10) 0.54568(4) 0.02361(15) Uani d . 1 1
O O2 0.24501(3) 0.03509(9) 0.75693(3) 0.01915(13) Uani d . 1 1
H H2O 0.2117(9) -0.025(2) 0.7803(8) 0.046(4) Uiso d . 1 1
O O3 0.45992(4) 0.18904(10) 0.25984(4) 0.02138(14) Uani d . 1 1
O O4 0.24039(3) -0.02793(9) 0.25464(3) 0.01929(13) Uani d . 1 1
H H4O 0.2170(9) -0.087(2) 0.2888(9) 0.052(5) Uiso d . 1 1
N N1 0.09028(4) 0.25022(10) 0.52885(4) 0.01688(14) Uani d . 1 1
H H2N 0.1179(7) 0.1554(19) 0.6202(7) 0.030(4) Uiso d . 1 1
N N2 0.13341(4) 0.20263(11) 0.58605(4) 0.01772(15) Uani d . 1 1
N N3 0.20653(4) 0.08553(10) 0.69785(4) 0.01612(14) Uani d . 1 1
N N4 0.31385(4) 0.18287(9) 0.66691(4) 0.01408(13) Uani d . 1 1
N N5 0.34090(4) 0.34130(10) 0.68560(4) 0.01503(14) Uani d . 1 1
N N6 0.47175(4) 0.22400(11) 0.40050(4) 0.01828(15) Uani d . 1 1
H H7N 0.3769(8) 0.131(2) 0.3781(7) 0.033(4) Uiso d . 1 1
N N7 0.41368(4) 0.16597(11) 0.36033(4) 0.01910(15) Uani d . 1 1
N N8 0.30122(4) 0.02189(10) 0.29165(4) 0.01648(14) Uani d . 1 1
N N9 0.33140(4) 0.11492(9) 0.18502(4) 0.01428(13) Uani d . 1 1
N N10 0.31523(4) 0.27505(9) 0.15885(4) 0.01431(13) Uani d . 1 1
N N11 -0.08655(4) 0.22180(11) 0.46263(4) 0.01968(15) Uani d . 1 1
N N16 0.53482(4) 0.25441(12) 0.57576(4) 0.02314(17) Uani d . 1 1
C C1 0.00368(5) 0.38205(12) 0.41941(4) 0.01765(16) Uani d . 1 1
H H1 0.0500 0.4235 0.4260 0.021 Uiso calc R 1 1
C C2 -0.04025(5) 0.42371(13) 0.36098(5) 0.02003(17) Uani d . 1 1
H H2 -0.0242 0.4911 0.3262 0.024 Uiso calc R 1 1
C C3 -0.10829(5) 0.36503(14) 0.35412(5) 0.02119(18) Uani d . 1 1
H H3 -0.1399 0.3915 0.3147 0.025 Uiso calc R 1 1
C C4 -0.12863(5) 0.26698(14) 0.40633(5) 0.02197(18) Uani d . 1 1
H H4 -0.1754 0.2292 0.4020 0.026 Uiso calc R 1 1
C C5 -0.02103(4) 0.27821(12) 0.46846(4) 0.01566(15) Uani d . 1 1
C C6 0.02508(4) 0.22338(12) 0.53059(4) 0.01642(16) Uani d . 1 1
C C7 -0.00595(5) 0.14381(14) 0.58873(5) 0.02139(18) Uani d . 1 1
H H7A 0.0014 0.2204 0.6284 0.032 Uiso calc R 1 1
H H7B 0.0163 0.0326 0.6004 0.032 Uiso calc R 1 1
H H7C -0.0557 0.1266 0.5754 0.032 Uiso calc R 1 1
C C8 0.20300(4) 0.22472(11) 0.58951(4) 0.01588(15) Uani d . 1 1
C C9 0.24134(4) 0.16000(11) 0.65548(4) 0.01431(15) Uani d . 1 1
C C10 0.40910(4) 0.31716(12) 0.69744(4) 0.01572(15) Uani d . 1 1
C C11 0.45625(5) 0.46298(13) 0.72087(5) 0.02263(18) Uani d . 1 1
H H11A 0.4290 0.5586 0.7357 0.034 Uiso calc R 1 1
H H11B 0.4807 0.5012 0.6833 0.034 Uiso calc R 1 1
H H11C 0.4900 0.4249 0.7590 0.034 Uiso calc R 1 1
C C12 0.42576(4) 0.14436(12) 0.68606(4) 0.01676(16) Uani d . 1 1
H H12 0.4708 0.0952 0.6904 0.020 Uiso calc R 1 1
C C13 0.36410(5) 0.06078(11) 0.66743(4) 0.01532(15) Uani d . 1 1
C C14 0.34846(6) -0.12230(12) 0.64969(5) 0.02392(19) Uani d . 1 1
H H14A 0.3254 -0.1296 0.6027 0.036 Uiso calc R 1 1
H H14B 0.3180 -0.1697 0.6807 0.036 Uiso calc R 1 1
H H14C 0.3917 -0.1884 0.6540 0.036 Uiso calc R 1 1
C C15 0.58299(5) 0.37652(12) 0.48087(5) 0.01906(17) Uani d . 1 1
H H15 0.5786 0.3991 0.4334 0.023 Uiso calc R 1 1
C C16 0.64057(5) 0.43270(14) 0.52371(5) 0.02242(18) Uani d . 1 1
H H16 0.6768 0.4924 0.5059 0.027 Uiso calc R 1 1
C C17 0.64462(5) 0.40039(15) 0.59324(5) 0.0246(2) Uani d . 1 1
H H17 0.6834 0.4378 0.6239 0.030 Uiso calc R 1 1
C C18 0.59051(5) 0.31215(15) 0.61631(5) 0.0256(2) Uani d . 1 1
H H18 0.5930 0.2913 0.6638 0.031 Uiso calc R 1 1
C C19 0.53144(5) 0.28602(12) 0.50876(5) 0.01802(16) Uani d . 1 1
C C20 0.46937(5) 0.21770(12) 0.46535(5) 0.01815(16) Uani d . 1 1
C C21 0.41019(5) 0.14593(15) 0.49801(5) 0.02440(19) Uani d . 1 1
H H21A 0.3683 0.2132 0.4836 0.037 Uiso calc R 1 1
H H21B 0.4213 0.1520 0.5477 0.037 Uiso calc R 1 1
H H21C 0.4023 0.0257 0.4841 0.037 Uiso calc R 1 1
C C22 0.41232(5) 0.15523(11) 0.29161(4) 0.01576(15) Uani d . 1 1
C C23 0.34393(4) 0.09303(11) 0.25621(4) 0.01461(15) Uani d . 1 1
C C24 0.30610(4) 0.25375(12) 0.09149(4) 0.01495(15) Uani d . 1 1
C C25 0.28426(5) 0.40217(13) 0.04578(5) 0.02124(18) Uani d . 1 1
H H25A 0.2684 0.4966 0.0727 0.032 Uiso calc R 1 1
H H25B 0.2464 0.3662 0.0111 0.032 Uiso calc R 1 1
H H25C 0.3236 0.4411 0.0236 0.032 Uiso calc R 1 1
C C26 0.31770(5) 0.08076(12) 0.07453(4) 0.01728(16) Uani d . 1 1
H H26 0.3155 0.0333 0.0301 0.021 Uiso calc R 1 1
C C27 0.33293(5) -0.00536(11) 0.13529(4) 0.01654(16) Uani d . 1 1
C C28 0.34777(6) -0.18986(13) 0.15142(6) 0.0263(2) Uani d . 1 1
H H28A 0.3918 -0.1995 0.1815 0.039 Uiso calc R 1 1
H H28B 0.3509 -0.2533 0.1092 0.039 Uiso calc R 1 1
H H28C 0.3104 -0.2383 0.1742 0.039 Uiso calc R 1 1

loop_
_atom_site_aniso_label
_atom_site_aniso_U_11
_atom_site_aniso_U_22
_atom_site_aniso_U_33
_atom_site_aniso_U_12
_atom_site_aniso_U_13
_atom_site_aniso_U_23
O1 0.0180(3) 0.0324(4) 0.0200(3) -0.0017(3) 0.0009(2) 0.0084(3)
O2 0.0143(3) 0.0255(3) 0.0163(3) -0.0025(2) -0.0030(2) 0.0069(2)
O3 0.0169(3) 0.0272(3) 0.0204(3) -0.0039(3) 0.0040(2) -0.0007(3)
O4 0.0160(3) 0.0253(3) 0.0161(3) -0.0069(2) 0.0004(2) 0.0022(2)
N1 0.0141(3) 0.0204(3) 0.0149(3) 0.0017(3) -0.0026(2) 0.0008(3)
N2 0.0129(3) 0.0239(4) 0.0154(3) 0.0002(3) -0.0019(3) 0.0040(3)
N3 0.0140(3) 0.0177(3) 0.0155(3) -0.0008(3) -0.0022(2) 0.0023(3)
N4 0.0114(3) 0.0138(3) 0.0166(3) -0.0002(2) 0.0003(2) 0.0001(3)
N5 0.0129(3) 0.0145(3) 0.0173(3) -0.0012(2) 0.0005(2) -0.0010(3)
N6 0.0155(3) 0.0217(4) 0.0167(3) -0.0014(3) -0.0011(3) -0.0006(3)
N7 0.0158(3) 0.0260(4) 0.0152(3) -0.0046(3) 0.0007(3) -0.0001(3)
N8 0.0152(3) 0.0177(3) 0.0161(3) -0.0020(3) 0.0005(3) 0.0012(3)
N9 0.0167(3) 0.0135(3) 0.0129(3) -0.0001(2) 0.0025(2) 0.0001(2)
N10 0.0146(3) 0.0148(3) 0.0135(3) 0.0014(2) 0.0016(2) 0.0007(2)
N11 0.0137(3) 0.0266(4) 0.0181(3) -0.0003(3) -0.0002(3) -0.0005(3)
N16 0.0203(4) 0.0316(4) 0.0172(3) 0.0015(3) 0.0009(3) -0.0005(3)
C1 0.0149(4) 0.0220(4) 0.0155(4) 0.0001(3) 0.0001(3) -0.0009(3)
C2 0.0201(4) 0.0246(4) 0.0148(4) 0.0016(3) 0.0001(3) -0.0002(3)
C3 0.0176(4) 0.0294(5) 0.0152(4) 0.0043(3) -0.0031(3) -0.0027(3)
C4 0.0132(4) 0.0321(5) 0.0195(4) 0.0000(3) -0.0020(3) -0.0028(4)
C5 0.0132(4) 0.0186(4) 0.0146(3) 0.0022(3) -0.0002(3) -0.0022(3)
C6 0.0146(4) 0.0194(4) 0.0147(4) 0.0015(3) -0.0001(3) -0.0006(3)
C7 0.0169(4) 0.0288(5) 0.0184(4) 0.0009(3) 0.0021(3) 0.0037(3)
C8 0.0141(4) 0.0171(4) 0.0155(3) 0.0003(3) -0.0014(3) 0.0007(3)
C9 0.0118(3) 0.0148(3) 0.0155(3) -0.0005(3) -0.0010(3) 0.0002(3)
C10 0.0126(4) 0.0201(4) 0.0142(3) -0.0009(3) 0.0009(3) 0.0011(3)
C11 0.0165(4) 0.0241(4) 0.0263(4) -0.0054(3) -0.0005(3) -0.0009(4)
C12 0.0130(4) 0.0218(4) 0.0155(4) 0.0033(3) 0.0019(3) 0.0017(3)
C13 0.0161(4) 0.0164(4) 0.0135(3) 0.0030(3) 0.0021(3) 0.0006(3)
C14 0.0264(5) 0.0166(4) 0.0287(5) 0.0028(3) 0.0034(4) -0.0036(3)
C15 0.0176(4) 0.0210(4) 0.0185(4) 0.0024(3) 0.0019(3) -0.0019(3)
C16 0.0162(4) 0.0257(4) 0.0249(4) 0.0021(3) 0.0010(3) -0.0042(4)
C17 0.0165(4) 0.0332(5) 0.0229(4) 0.0050(4) -0.0021(3) -0.0070(4)
C18 0.0216(4) 0.0367(5) 0.0175(4) 0.0052(4) -0.0005(3) -0.0023(4)
C19 0.0167(4) 0.0204(4) 0.0164(4) 0.0030(3) 0.0004(3) -0.0018(3)
C20 0.0165(4) 0.0205(4) 0.0172(4) 0.0007(3) 0.0015(3) -0.0002(3)
C21 0.0223(4) 0.0314(5) 0.0197(4) -0.0058(4) 0.0034(3) 0.0005(4)
C22 0.0156(4) 0.0151(4) 0.0161(4) 0.0001(3) 0.0004(3) 0.0005(3)
C23 0.0154(4) 0.0145(3) 0.0138(3) 0.0001(3) 0.0012(3) 0.0008(3)
C24 0.0116(3) 0.0198(4) 0.0134(3) 0.0001(3) 0.0015(3) -0.0001(3)
C25 0.0212(4) 0.0259(4) 0.0162(4) 0.0049(3) 0.0012(3) 0.0030(3)
C26 0.0159(4) 0.0212(4) 0.0149(4) -0.0013(3) 0.0027(3) -0.0037(3)
C27 0.0158(4) 0.0162(4) 0.0183(4) -0.0019(3) 0.0048(3) -0.0031(3)
C28 0.0349(5) 0.0151(4) 0.0311(5) -0.0007(4) 0.0126(4) -0.0015(4)

loop_
_atom_type_symbol
_atom_type_description
_atom_type_scat_dispersion_real
_atom_type_scat_dispersion_imag
_atom_type_scat_source
C C 0.0033 0.0016 'International Tables Vol C Tables 4.2.6.8 and 6.1.1.4'
H H 0.0000 0.0000 'International Tables Vol C Tables 4.2.6.8 and 6.1.1.4'
N N 0.0061 0.0033 'International Tables Vol C Tables 4.2.6.8 and 6.1.1.4'
O O 0.0106 0.0060 'International Tables Vol C Tables 4.2.6.8 and 6.1.1.4'

loop_
_geom_angle_atom_site_label_1
_geom_angle_atom_site_label_2
_geom_angle_atom_site_label_3
_geom_angle
N3 O2 H2O 102.8(10)
N8 O4 H4O 102.3(10)
C6 N1 N2 115.63(8)
C8 N2 N1 120.46(8)
C8 N2 H2N 117.7(10)
N1 N2 H2N 121.8(10)
C9 N3 O2 114.41(7)
C13 N4 N5 111.90(7)
C13 N4 C9 128.04(8)
N5 N4 C9 119.83(7)
C10 N5 N4 105.09(7)
C20 N6 N7 115.45(8)
C22 N7 N6 120.46(8)
C22 N7 H7N 118.1(10)
N6 N7 H7N 121.4(10)
C23 N8 O4 114.08(7)
C27 N9 N10 112.07(7)
C27 N9 C23 128.60(8)
N10 N9 C23 119.32(7)
C24 N10 N9 105.08(7)
C5 N11 C4 117.20(8)
C18 N16 C19 117.51(9)
C2 C1 C5 119.02(8)
C2 C1 H1 120.5
C5 C1 H1 120.5
C1 C2 C3 118.76(9)
C1 C2 H2 120.6
C3 C2 H2 120.6
C4 C3 C2 118.04(8)
C4 C3 H3 121.0
C2 C3 H3 121.0
N11 C4 C3 124.19(9)
N11 C4 H4 117.9
C3 C4 H4 117.9
N11 C5 C1 122.73(8)
N11 C5 C6 116.25(8)
C1 C5 C6 121.02(8)
N1 C6 C5 114.87(8)
N1 C6 C7 125.65(8)
C5 C6 C7 119.48(8)
C6 C7 H7A 109.5
C6 C7 H7B 109.5
H7A C7 H7B 109.5
C6 C7 H7C 109.5
H7A C7 H7C 109.5
H7B C7 H7C 109.5
O1 C8 N2 126.18(8)
O1 C8 C9 121.51(8)
N2 C8 C9 112.31(7)
N3 C9 N4 123.70(8)
N3 C9 C8 118.31(8)
N4 C9 C8 117.99(7)
N5 C10 C12 110.61(8)
N5 C10 C11 120.42(8)
C12 C10 C11 128.96(8)
C10 C11 H11A 109.5
C10 C11 H11B 109.5
H11A C11 H11B 109.5
C10 C11 H11C 109.5
H11A C11 H11C 109.5
H11B C11 H11C 109.5
C13 C12 C10 106.42(8)
C13 C12 H12 126.8
C10 C12 H12 126.8
N4 C13 C12 105.97(8)
N4 C13 C14 122.66(8)
C12 C13 C14 131.37(8)
C13 C14 H14A 109.5
C13 C14 H14B 109.5
H14A C14 H14B 109.5
C13 C14 H14C 109.5
H14A C14 H14C 109.5
H14B C14 H14C 109.5
C16 C15 C19 118.83(9)
C16 C15 H15 120.6
C19 C15 H15 120.6
C15 C16 C17 119.05(9)
C15 C16 H16 120.5
C17 C16 H16 120.5
C18 C17 C16 117.99(9)
C18 C17 H17 121.0
C16 C17 H17 121.0
N16 C18 C17 124.04(9)
N16 C18 H18 118.0
C17 C18 H18 118.0
N16 C19 C15 122.57(9)
N16 C19 C20 115.91(8)
C15 C19 C20 121.53(8)
N6 C20 C19 115.39(8)
N6 C20 C21 124.91(8)
C19 C20 C21 119.70(8)
C20 C21 H21A 109.5
C20 C21 H21B 109.5
H21A C21 H21B 109.5
C20 C21 H21C 109.5
H21A C21 H21C 109.5
H21B C21 H21C 109.5
O3 C22 N7 126.06(8)
O3 C22 C23 121.19(8)
N7 C22 C23 112.74(7)
N8 C23 N9 124.08(8)
N8 C23 C22 118.86(8)
N9 C23 C22 117.06(7)
N10 C24 C26 110.62(8)
N10 C24 C25 120.07(8)
C26 C24 C25 129.28(8)
C24 C25 H25A 109.5
C24 C25 H25B 109.5
H25A C25 H25B 109.5
C24 C25 H25C 109.5
H25A C25 H25C 109.5
H25B C25 H25C 109.5
C27 C26 C24 106.14(8)
C27 C26 H26 126.9
C24 C26 H26 126.9
N9 C27 C26 106.07(8)
N9 C27 C28 121.87(8)
C26 C27 C28 132.05(9)
C27 C28 H28A 109.5
C27 C28 H28B 109.5
H28A C28 H28B 109.5
C27 C28 H28C 109.5
H28A C28 H28C 109.5
H28B C28 H28C 109.5

loop_
_geom_bond_atom_site_label_1
_geom_bond_atom_site_label_2
_geom_bond_distance
O1 C8 1.2162(11)
O2 N3 1.3615(9)
O2 H2O 0.964(17)
O3 C22 1.2156(11)
O4 N8 1.3645(10)
O4 H4O 0.978(18)
N1 C6 1.2915(11)
N1 N2 1.3693(10)
N2 C8 1.3589(11)
N2 H2N 0.859(15)
N3 C9 1.2836(11)
N4 C13 1.3619(11)
N4 N5 1.3703(10)
N4 C9 1.4115(11)
N5 C10 1.3313(11)
N6 C20 1.2921(12)
N6 N7 1.3705(11)
N7 C22 1.3603(11)
N7 H7N 0.882(15)
N8 C23 1.2819(11)
N9 C27 1.3607(11)
N9 N10 1.3683(10)
N9 C23 1.4090(11)
N10 C24 1.3327(11)
N11 C5 1.3396(11)
N11 C4 1.3408(12)
N16 C18 1.3391(13)
N16 C19 1.3425(12)
C1 C2 1.3841(12)
C1 C5 1.3959(12)
C1 H1 0.9500
C2 C3 1.3909(14)
C2 H2 0.9500
C3 C4 1.3834(14)
C3 H3 0.9500
C4 H4 0.9500
C5 C6 1.4872(12)
C6 C7 1.5019(13)
C7 H7A 0.9800
C7 H7B 0.9800
C7 H7C 0.9800
C8 C9 1.5035(12)
C10 C12 1.4061(13)
C10 C11 1.4931(13)
C11 H11A 0.9800
C11 H11B 0.9800
C11 H11C 0.9800
C12 C13 1.3721(12)
C12 H12 0.9500
C13 C14 1.4868(13)
C14 H14A 0.9800
C14 H14B 0.9800
C14 H14C 0.9800
C15 C16 1.3846(13)
C15 C19 1.3974(13)
C15 H15 0.9500
C16 C17 1.3916(14)
C16 H16 0.9500
C17 C18 1.3840(15)
C17 H17 0.9500
C18 H18 0.9500
C19 C20 1.4862(13)
C20 C21 1.5010(13)
C21 H21A 0.9800
C21 H21B 0.9800
C21 H21C 0.9800
C22 C23 1.5010(12)
C24 C26 1.4105(13)
C24 C25 1.4927(13)
C25 H25A 0.9800
C25 H25B 0.9800
C25 H25C 0.9800
C26 C27 1.3747(13)
C26 H26 0.9500
C27 C28 1.4884(13)
C28 H28A 0.9800
C28 H28B 0.9800
C28 H28C 0.9800

loop_
_geom_hbond_atom_site_label_D
_geom_hbond_atom_site_label_H
_geom_hbond_atom_site_label_A
_geom_hbond_site_symmetry_A
_geom_hbond_distance_DH
_geom_hbond_distance_HA
_geom_hbond_distance_DA
_geom_hbond_angle_DHA
_geom_hbond_publ_flag
O2 H2O N5 2_546 0.964(17) 1.664(17) 2.6193(10) 170.1(16) yes
O4 H4O N10 2_545 0.978(18) 1.670(18) 2.6341(10) 167.8(17) yes
